data_7221651
loop_
_publ_author_name
'Singh, Gurjaspreet'
'Rani, Sunita'
'Saroa, Amandeep'
'Girdhar, Shally'
'Singh, Jandeep'
'Arora, Aanchal'
'Aulakh, Darpandeep'
'Wriedt, Mario'

_publ_section_title
;
 Organosilatranes with thioester-anchored heterocyclic ring assembly: Cu2+
 ion binding and fabrication of hybrid silica nanoparticles
;
_journal_name_full 'RSC Adv.'
_journal_paper_doi 10.1039/C5RA09004K
_journal_year 2015
_chemical_formula_moiety 'C15 H22 N2 O4 S Si'
_chemical_formula_sum 'C15 H22 N2 O4 S Si'
_chemical_formula_weight 354.49
_chemical_name_systematic
;
 ?
;
_space_group_crystal_system monoclinic
_space_group_IT_number 14
_space_group_name_Hall '-P 2yn'
_space_group_name_H-M_alt 'P 1 21/n 1'
_symmetry_space_group_name_Hall '-P 2yn'
_symmetry_space_group_name_H-M 'P 1 21/n 1'
_atom_sites_solution_hydrogens geom
_audit_creation_method SHELXL-2013
_audit_update_record
;
2015-05-11 deposited with the CCDC.
2015-07-23 downloaded from the CCDC.
;
_cell_angle_alpha 90
_cell_angle_beta 93.613(3)
_cell_angle_gamma 90
_cell_formula_units_Z 4
_cell_length_a 11.5580(10)
_cell_length_b 7.3752(7)
_cell_length_c 19.4783(17)
_cell_measurement_temperature 170(2)
_cell_volume 1657.1(3)
_computing_cell_refinement 'APEX2 (Bruker, 2013)'
_computing_data_collection 'APEX2 (Bruker, 2013)'
_computing_data_reduction 'APEX2 (Bruker, 2013)'
_computing_molecular_graphics 'SHELXP-2014/6 (Sheldrick, 2014)'
_computing_structure_refinement 'SHELXL-2014/6 (Sheldrick, 2014)'
_computing_structure_solution 'SHELXT-2014/6 (Sheldrick, 2014)'
_diffrn_ambient_temperature 170(2)
_diffrn_measured_fraction_theta_full 0.995
_diffrn_measured_fraction_theta_max 0.992
_diffrn_measurement_device_type 'Bruker APEX II CCD area detector'
_diffrn_measurement_method 'omega scans'
_diffrn_radiation_type MoK\a
_diffrn_radiation_wavelength 0.71073
_diffrn_reflns_av_R_equivalents 0.0713
_diffrn_reflns_av_unetI/netI 0.0545
_diffrn_reflns_laue_measured_fraction_full 0.995
_diffrn_reflns_laue_measured_fraction_max 0.992
_diffrn_reflns_limit_h_max 15
_diffrn_reflns_limit_h_min -13
_diffrn_reflns_limit_k_max 9
_diffrn_reflns_limit_k_min -9
_diffrn_reflns_limit_l_max 25
_diffrn_reflns_limit_l_min -24
_diffrn_reflns_number 27042
_diffrn_reflns_point_group_measured_fraction_full 0.995
_diffrn_reflns_point_group_measured_fraction_max 0.992
_diffrn_reflns_theta_full 25.242
_diffrn_reflns_theta_max 28.370
_diffrn_reflns_theta_min 1.995
_diffrn_source 'fine-focus sealed tube'
_exptl_absorpt_coefficient_mu 0.289
_exptl_absorpt_correction_T_max 0.975
_exptl_absorpt_correction_T_min 0.954
_exptl_absorpt_correction_type multi-scan
_exptl_absorpt_process_details 'SADABS (Sheldrick 2014)'
_exptl_crystal_colour yellow
_exptl_crystal_density_diffrn 1.421
_exptl_crystal_description plates
_exptl_crystal_F_000 752
_exptl_crystal_size_max 0.20
_exptl_crystal_size_mid 0.14
_exptl_crystal_size_min 0.09
_refine_diff_density_max 0.300
_refine_diff_density_min -0.379
_refine_diff_density_rms 0.059
_refine_ls_extinction_method none
_refine_ls_goodness_of_fit_ref 1.018
_refine_ls_hydrogen_treatment constr
_refine_ls_matrix_type full
_refine_ls_number_parameters 208
_refine_ls_number_reflns 4117
_refine_ls_number_restraints 0
_refine_ls_restrained_S_all 1.018
_refine_ls_R_factor_all 0.0713
_refine_ls_R_factor_gt 0.0409
_refine_ls_shift/su_max 0.000
_refine_ls_shift/su_mean 0.000
_refine_ls_structure_factor_coef Fsqd
_refine_ls_weighting_details 'w=1/[\s^2^(Fo^2^)+(0.0370P)^2^+0.6626P] where P=(Fo^2^+2Fc^2^)/3'
_refine_ls_weighting_scheme calc
_refine_ls_wR_factor_gt 0.0870
_refine_ls_wR_factor_ref 0.0978
_reflns_Friedel_coverage 0.000
_reflns_number_gt 2944
_reflns_number_total 4117
_reflns_threshold_expression 'I > 2\s(I)'
_cod_data_source_file c5ra09004k2.cif
_cod_data_source_block s8
_cod_database_code 7221651
_shelx_space_group_comment
;
The symmetry employed for this shelxl refinement is uniquely defined
by the following loop, which should always be used as a source of
symmetry information in preference to the above space-group names.
They are only intended as comments.
;
_shelxl_version_number 2013-3

loop_
_space_group_symop_operation_xyz
'x, y, z'
'-x+1/2, y+1/2, -z+1/2'
'-x, -y, -z'
'x-1/2, -y-1/2, z-1/2'

loop_
_atom_site_label
_atom_site_type_symbol
_atom_site_fract_x
_atom_site_fract_y
_atom_site_fract_z
_atom_site_U_iso_or_equiv
_atom_site_adp_type
_atom_site_occupancy
_atom_site_site_symmetry_order
_atom_site_calc_flag
_atom_site_refinement_flags_posn
_atom_site_refinement_flags_adp
Si1 Si 0.49193(4) 0.80120(7) 0.21902(3) 0.01966(13) Uani 1 1 d . .
S1 S 0.46854(4) 0.16222(7) 0.37603(3) 0.02775(13) Uani 1 1 d . .
O1 O 0.59241(14) 0.3814(2) 0.45760(8) 0.0406(4) Uani 1 1 d . .
C1 C 0.57530(17) 0.2254(3) 0.43937(10) 0.0244(4) Uani 1 1 d . .
C2 C 0.64718(16) 0.0734(3) 0.47007(10) 0.0211(4) Uani 1 1 d . .
C3 C 0.64344(18) -0.1023(3) 0.44467(10) 0.0259(4) Uani 1 1 d . .
H3 H 0.5926 -0.1335 0.4063 0.031 Uiso 1 1 calc R U
C4 C 0.71569(18) -0.2313(3) 0.47661(11) 0.0302(5) Uani 1 1 d . .
H4 H 0.7119 -0.3516 0.4592 0.036 Uiso 1 1 calc R U
N1 N 0.79030(15) -0.1973(3) 0.53034(9) 0.0322(4) Uani 1 1 d . .
C5 C 0.79131(18) -0.0273(3) 0.55459(11) 0.0306(5) Uani 1 1 d . .
H5 H 0.8427 0.0001 0.5932 0.037 Uiso 1 1 calc R U
C6 C 0.72248(17) 0.1100(3) 0.52702(10) 0.0269(4) Uani 1 1 d . .
H6 H 0.7263 0.2280 0.5465 0.032 Uiso 1 1 calc R U
C7 C 0.40357(17) 0.3801(3) 0.35530(11) 0.0274(5) Uani 1 1 d . .
H7A H 0.3236 0.3611 0.3353 0.033 Uiso 1 1 calc R U
H7B H 0.3987 0.4511 0.3982 0.033 Uiso 1 1 calc R U
C8 C 0.47107(17) 0.4883(3) 0.30500(11) 0.0270(5) Uani 1 1 d . .
H8A H 0.4835 0.4117 0.2644 0.032 Uiso 1 1 calc R U
H8B H 0.5481 0.5185 0.3271 0.032 Uiso 1 1 calc R U
C9 C 0.41074(16) 0.6634(3) 0.28096(10) 0.0236(4) Uani 1 1 d . .
H9A H 0.3979 0.7390 0.3218 0.028 Uiso 1 1 calc R U
H9B H 0.3338 0.6325 0.2589 0.028 Uiso 1 1 calc R U
C11 C 0.51924(17) 1.1398(3) 0.13963(11) 0.0277(5) Uani 1 1 d . .
H11A H 0.5246 1.1958 0.0938 0.033 Uiso 1 1 calc R U
H11B H 0.5501 1.2263 0.1751 0.033 Uiso 1 1 calc R U
C12 C 0.39424(18) 1.0910(3) 0.15148(11) 0.0308(5) Uani 1 1 d . .
H12A H 0.3510 1.2012 0.1636 0.037 Uiso 1 1 calc R U
H12B H 0.3562 1.0386 0.1090 0.037 Uiso 1 1 calc R U
O11 O 0.39361(11) 0.96361(19) 0.20573(7) 0.0288(3) Uani 1 1 d . .
C21 C 0.57506(18) 0.8601(3) 0.08075(10) 0.0255(4) Uani 1 1 d . .
H21A H 0.6405 0.8865 0.0518 0.031 Uiso 1 1 calc R U
H21B H 0.5016 0.8874 0.0539 0.031 Uiso 1 1 calc R U
C22 C 0.57789(18) 0.6631(3) 0.10336(10) 0.0271(4) Uani 1 1 d . .
H22A H 0.5493 0.5845 0.0647 0.033 Uiso 1 1 calc R U
H22B H 0.6585 0.6270 0.1173 0.033 Uiso 1 1 calc R U
O21 O 0.50687(11) 0.64189(18) 0.15940(7) 0.0251(3) Uani 1 1 d . .
C31 C 0.70306(16) 0.9861(3) 0.17587(10) 0.0261(4) Uani 1 1 d . .
H31A H 0.7382 1.1021 0.1623 0.031 Uiso 1 1 calc R U
H31B H 0.7523 0.8852 0.1612 0.031 Uiso 1 1 calc R U
N2 N 0.58469(13) 0.9688(2) 0.14410(8) 0.0222(4) Uani 1 1 d . .
C32 C 0.69240(17) 0.9802(3) 0.25305(10) 0.0276(5) Uani 1 1 d . .
H32A H 0.7689 0.9533 0.2766 0.033 Uiso 1 1 calc R U
H32B H 0.6660 1.0994 0.2694 0.033 Uiso 1 1 calc R U
O31 O 0.61156(11) 0.84394(18) 0.26872(7) 0.0243(3) Uani 1 1 d . .

loop_
_atom_site_aniso_label
_atom_site_aniso_U_11
_atom_site_aniso_U_22
_atom_site_aniso_U_33
_atom_site_aniso_U_23
_atom_site_aniso_U_13
_atom_site_aniso_U_12
Si1 0.0170(3) 0.0217(3) 0.0200(3) 0.0029(2) -0.0009(2) 0.0004(2)
S1 0.0278(3) 0.0240(2) 0.0308(3) 0.0057(2) -0.0037(2) -0.0006(2)
O1 0.0519(10) 0.0224(8) 0.0457(10) -0.0015(7) -0.0120(8) 0.0012(7)
C1 0.0271(11) 0.0231(10) 0.0234(10) 0.0026(8) 0.0044(8) -0.0005(8)
C2 0.0197(10) 0.0225(9) 0.0213(10) 0.0036(8) 0.0025(8) -0.0028(7)
C3 0.0271(11) 0.0263(10) 0.0242(11) -0.0006(8) 0.0002(8) -0.0003(8)
C4 0.0338(12) 0.0252(10) 0.0318(12) -0.0018(9) 0.0034(10) 0.0046(9)
N1 0.0285(10) 0.0342(10) 0.0335(10) 0.0046(8) -0.0014(8) 0.0048(8)
C5 0.0253(11) 0.0362(12) 0.0297(12) 0.0018(10) -0.0037(9) -0.0015(9)
C6 0.0288(11) 0.0263(10) 0.0255(11) -0.0023(8) 0.0000(9) -0.0040(8)
C7 0.0210(10) 0.0274(10) 0.0338(12) 0.0118(9) 0.0022(9) 0.0031(8)
C8 0.0245(11) 0.0279(11) 0.0290(11) 0.0079(9) 0.0061(9) 0.0036(8)
C9 0.0190(10) 0.0269(10) 0.0251(10) 0.0045(8) 0.0022(8) 0.0020(8)
C11 0.0277(11) 0.0234(10) 0.0322(12) 0.0048(9) 0.0022(9) 0.0006(8)
C12 0.0258(11) 0.0296(11) 0.0369(12) 0.0142(10) 0.0010(9) 0.0065(9)
O11 0.0215(7) 0.0318(8) 0.0333(8) 0.0121(6) 0.0050(6) 0.0072(6)
C21 0.0265(10) 0.0307(11) 0.0192(10) 0.0010(8) 0.0009(8) -0.0025(9)
C22 0.0321(11) 0.0279(10) 0.0216(10) -0.0014(8) 0.0037(8) -0.0017(9)
O21 0.0285(7) 0.0254(7) 0.0216(7) -0.0008(6) 0.0026(6) -0.0060(6)
C31 0.0180(10) 0.0308(11) 0.0294(11) -0.0008(9) 0.0008(8) -0.0044(8)
N2 0.0192(8) 0.0245(8) 0.0226(9) -0.0007(7) -0.0008(7) -0.0008(7)
C32 0.0224(10) 0.0309(11) 0.0289(11) -0.0018(9) -0.0026(8) -0.0063(9)
O31 0.0219(7) 0.0291(7) 0.0213(7) 0.0023(6) -0.0032(6) -0.0025(6)

loop_
_atom_type_symbol
_atom_type_description
_atom_type_scat_dispersion_real
_atom_type_scat_dispersion_imag
_atom_type_scat_source
C C 0.0033 0.0016 'International Tables Vol C Tables 4.2.6.8 and 6.1.1.4'
H H 0.0000 0.0000 'International Tables Vol C Tables 4.2.6.8 and 6.1.1.4'
N N 0.0061 0.0033 'International Tables Vol C Tables 4.2.6.8 and 6.1.1.4'
O O 0.0106 0.0060 'International Tables Vol C Tables 4.2.6.8 and 6.1.1.4'
Si Si 0.0817 0.0704 'International Tables Vol C Tables 4.2.6.8 and 6.1.1.4'
S S 0.1246 0.1234 'International Tables Vol C Tables 4.2.6.8 and 6.1.1.4'

loop_
_geom_angle_atom_site_label_1
_geom_angle_atom_site_label_2
_geom_angle_atom_site_label_3
_geom_angle
O11 Si1 O31 119.25(8)
O11 Si1 O21 119.96(8)
O31 Si1 O21 114.76(7)
O11 Si1 C9 97.25(8)
O31 Si1 C9 99.17(8)
O21 Si1 C9 98.29(8)
O11 Si1 N2 81.43(6)
O31 Si1 N2 81.97(6)
O21 Si1 N2 81.97(6)
C9 Si1 N2 178.58(8)
C1 S1 C7 100.65(10)
O1 C1 C2 121.03(19)
O1 C1 S1 123.48(16)
C2 C1 S1 115.49(14)
C3 C2 C6 117.98(18)
C3 C2 C1 123.58(18)
C6 C2 C1 118.44(18)
C2 C3 C4 118.5(2)
N1 C4 C3 124.2(2)
C4 N1 C5 116.27(18)
N1 C5 C6 124.0(2)
C5 C6 C2 119.03(19)
C8 C7 S1 112.84(14)
C7 C8 C9 113.53(16)
C8 C9 Si1 114.75(13)
N2 C11 C12 106.18(16)
O11 C12 C11 108.66(16)
C12 O11 Si1 124.08(12)
N2 C21 C22 106.22(16)
O21 C22 C21 109.07(16)
C22 O21 Si1 123.33(12)
N2 C31 C32 106.44(15)
C21 N2 C11 113.99(16)
C21 N2 C31 114.81(15)
C11 N2 C31 114.33(16)
C21 N2 Si1 103.43(11)
C11 N2 Si1 104.27(11)
C31 N2 Si1 104.16(11)
O31 C32 C31 109.23(16)
C32 O31 Si1 122.85(12)

loop_
_geom_bond_atom_site_label_1
_geom_bond_atom_site_label_2
_geom_bond_distance
Si1 O11 1.6601(14)
Si1 O31 1.6673(14)
Si1 O21 1.6685(14)
Si1 C9 1.8739(19)
Si1 N2 2.2371(17)
S1 C1 1.752(2)
S1 C7 1.809(2)
O1 C1 1.216(2)
C1 C2 1.498(3)
C2 C3 1.387(3)
C2 C6 1.392(3)
C3 C4 1.387(3)
C4 N1 1.337(3)
N1 C5 1.339(3)
C5 C6 1.376(3)
C7 C8 1.517(3)
C8 C9 1.527(3)
C11 N2 1.470(2)
C11 C12 1.520(3)
C12 O11 1.414(2)
C21 N2 1.470(2)
C21 C22 1.518(3)
C22 O21 1.415(2)
C31 N2 1.471(2)
C31 C32 1.517(3)
C32 O31 1.418(2)
